data_7243668
loop_
_publ_author_name
'Rai, Sunil K.'
'Baidya, Debjani'
'Nangia, Ashwini K.'

_publ_section_title
;
 Salts, solvates and hydrates of the multi-kinase inhibitor drug pazopanib
 with hydroxybenzoic acids
;
_journal_issue 35
_journal_name_full CrystEngComm
_journal_page_first 5994
_journal_page_last 6011
_journal_paper_doi 10.1039/D1CE00785H
_journal_volume 23
_journal_year 2021
_chemical_formula_moiety 'C21 H23 N7 O2 S, C4 H8 O'
_chemical_formula_sum 'C25 H31 N7 O3 S'
_chemical_formula_weight 509.63
_space_group_crystal_system triclinic
_space_group_IT_number 2
_space_group_name_Hall '-P 1'
_space_group_name_H-M_alt 'P -1'
_atom_sites_solution_hydrogens mixed
_audit_creation_date 2019-03-19
_audit_creation_method
;
Olex2 1.2
(compiled 2017.08.10 svn.r3458 for OlexSys, GUI svn.r5381)
;
_audit_update_record
;
2020-12-16 deposited with the CCDC.	2021-08-19 downloaded from the CCDC.
;
_cell_angle_alpha 105.473(11)
_cell_angle_beta 91.683(11)
_cell_angle_gamma 97.049(16)
_cell_formula_units_Z 4
_cell_length_a 11.358(4)
_cell_length_b 14.023(6)
_cell_length_c 16.340(6)
_cell_measurement_reflns_used 9472
_cell_measurement_temperature 100(2)
_cell_measurement_theta_max 31.49
_cell_measurement_theta_min 2.40
_cell_volume 2484.0(17)
_computing_molecular_graphics 'Olex2 (Dolomanov et al., 2009)'
_computing_publication_material 'Olex2 (Dolomanov et al., 2009)'
_computing_structure_refinement 'ShelXL (Sheldrick, 2015)'
_computing_structure_solution 'SHELXT 2014/5 (Sheldrick, 2014)'
_diffrn_ambient_temperature 100(2)
_diffrn_measured_fraction_theta_full 0.996
_diffrn_measured_fraction_theta_max 0.996
_diffrn_measurement_device_type 'Bruker APEX-II CCD'
_diffrn_measurement_method '\f and \w scans'
_diffrn_radiation_type MoK\a
_diffrn_radiation_wavelength 0.71073
_diffrn_reflns_av_R_equivalents 0.0361
_diffrn_reflns_av_unetI/netI 0.0179
_diffrn_reflns_Laue_measured_fraction_full 0.996
_diffrn_reflns_Laue_measured_fraction_max 0.996
_diffrn_reflns_limit_h_max 16
_diffrn_reflns_limit_h_min -16
_diffrn_reflns_limit_k_max 20
_diffrn_reflns_limit_k_min -20
_diffrn_reflns_limit_l_max 23
_diffrn_reflns_limit_l_min -23
_diffrn_reflns_number 161490
_diffrn_reflns_point_group_measured_fraction_full 0.996
_diffrn_reflns_point_group_measured_fraction_max 0.996
_diffrn_reflns_theta_full 25.242
_diffrn_reflns_theta_max 31.464
_diffrn_reflns_theta_min 2.157
_diffrn_standards_number 0
_exptl_absorpt_coefficient_mu 0.173
_exptl_absorpt_correction_type multi-scan
_exptl_absorpt_process_details 'sadabs (bruker, 2006)'
_exptl_crystal_colour white
_exptl_crystal_density_diffrn 1.363
_exptl_crystal_description cube
_exptl_crystal_F_000 1080
_exptl_crystal_size_max 0.36
_exptl_crystal_size_mid 0.34
_exptl_crystal_size_min 0.32
_exptl_transmission_factor_max 0.946
_exptl_transmission_factor_min 0.940
_refine_diff_density_max 0.833
_refine_diff_density_min -0.733
_refine_diff_density_rms 0.165
_refine_ls_extinction_method none
_refine_ls_goodness_of_fit_ref 1.131
_refine_ls_hydrogen_treatment mixed
_refine_ls_matrix_type full
_refine_ls_number_parameters 669
_refine_ls_number_reflns 16408
_refine_ls_number_restraints 0
_refine_ls_restrained_S_all 1.131
_refine_ls_R_factor_all 0.0480
_refine_ls_R_factor_gt 0.0427
_refine_ls_shift/su_max 0.001
_refine_ls_shift/su_mean 0.000
_refine_ls_structure_factor_coef Fsqd
_refine_ls_weighting_details 'w=1/[\s^2^(Fo^2^)+(0.0544P)^2^+1.3005P] where P=(Fo^2^+2Fc^2^)/3'
_refine_ls_weighting_scheme calc
_refine_ls_wR_factor_gt 0.1104
_refine_ls_wR_factor_ref 0.1153
_reflns_Friedel_coverage 0.000
_reflns_number_gt 15082
_reflns_number_total 16408
_reflns_threshold_expression 'I > 2\s(I)'
_cod_data_source_file d1ce00785h2.cif
_cod_data_source_block PAZ_THF
_cod_original_cell_volume 2484.1(17)
_cod_database_code 7243668
_shelx_shelxl_version_number 2018/1
_shelx_space_group_comment
;
The symmetry employed for this shelxl refinement is uniquely defined
by the following loop, which should always be used as a source of
symmetry information in preference to the above space-group names.
They are only intended as comments.
;
_shelx_estimated_absorpt_t_max 0.946
_shelx_estimated_absorpt_t_min 0.940
_olex2_refinement_description
;
1. Fixed Uiso
 At 1.2 times of:
  All C(H) groups, All C(H,H) groups, All N(H) groups, All N(H,H) groups
 At 1.5 times of:
  All C(H,H,H) groups
2.a Secondary CH2 refined with riding coordinates:
 C47(H47A,H47B), C50(H50A,H50B), C49(H49A,H49B), C48(H48A,H48B), C43(H43A,
 H43B), C44(H44A,H44B), C45(H45A,H45B), C46(H46A,H46B)
2.b Aromatic/amide H refined with riding coordinates:
 N6(H6), C6(H6A), C20(H20), C13(H13), C12(H12), C9(H9), C8(H8), C16(H16),
 C17(H17), C38(H38), C37(H37), N13(H13A), C27(H27), C29(H29), C30(H30),
 C33(H33), C34(H34), C41(H41)
2.c Idealised Me refined as rotating group:
 C3(H3A,H3B,H3C), C21(H21A,H21B,H21C), C10(H10A,H10B,H10C), C1(H1A,H1B,H1C),
 C42(H42A,H42B,H42C), C22(H22A,H22B,H22C), C24(H24A,H24B,H24C), C31(H31A,H31B,
 H31C)
;
_olex2_submission_special_instructions 'No special instructions were received'

loop_
_space_group_symop_operation_xyz
'x, y, z'
'-x, -y, -z'

loop_
_atom_site_label
_atom_site_type_symbol
_atom_site_fract_x
_atom_site_fract_y
_atom_site_fract_z
_atom_site_U_iso_or_equiv
_atom_site_adp_type
_atom_site_occupancy
_atom_site_site_symmetry_order
_atom_site_calc_flag
_atom_site_refinement_flags_posn
_atom_site_refinement_flags_adp
_atom_site_refinement_flags_occupancy
_atom_site_disorder_assembly
_atom_site_disorder_group
S1 S 0.68723(2) 0.68782(2) 0.65589(2) 0.01080(6) Uani 1 1 d . . . . .
S2 S 0.72881(2) 0.76940(2) 0.35585(2) 0.01172(6) Uani 1 1 d . . . . .
O6 O 0.49488(10) 0.80874(10) 0.07153(9) 0.0368(3) Uani 1 1 d . . . . .
O1 O 0.72094(8) 0.71460(7) 0.57973(5) 0.01858(17) Uani 1 1 d . . . . .
O2 O 0.74706(8) 0.61399(6) 0.68062(5) 0.01521(15) Uani 1 1 d . . . . .
O3 O 0.75090(9) 0.85355(6) 0.32108(6) 0.02033(18) Uani 1 1 d . . . . .
O4 O 0.60992(8) 0.74115(7) 0.37723(6) 0.01933(17) Uani 1 1 d . . . . .
N3 N 0.86814(9) 1.15276(7) 1.16334(6) 0.01368(17) Uani 1 1 d . . . . .
N4 N 0.86783(8) 1.00441(7) 1.05942(6) 0.01091(16) Uani 1 1 d . . . . .
N6 N 0.85616(9) 0.84937(7) 0.95770(6) 0.01221(16) Uani 1 1 d . . . . .
H6 H 0.874698 0.789891 0.947980 0.015 Uiso 1 1 calc R . . . .
N2 N 0.66156(9) 1.28620(7) 1.42092(6) 0.01393(17) Uani 1 1 d . . . . .
O5 O 0.48636(9) 0.57944(8) 0.78551(6) 0.0258(2) Uani 1 1 d . . . . .
N11 N 0.85001(8) 0.48130(7) -0.03716(6) 0.01105(16) Uani 1 1 d . . . . .
N8 N 0.93003(9) 0.15895(7) -0.42226(6) 0.01374(17) Uani 1 1 d . . . . .
N9 N 0.85630(9) 0.10657(7) -0.49125(6) 0.01302(17) Uani 1 1 d . . . . .
N12 N 0.90702(9) 0.63503(7) -0.07446(6) 0.01272(17) Uani 1 1 d . . . . .
C47 C 0.50081(15) 0.89896(13) 0.04561(11) 0.0332(3) Uani 1 1 d . . . . .
H47A H 0.421383 0.913789 0.035358 0.040 Uiso 1 1 calc R . . . .
H47B H 0.541908 0.892041 -0.006434 0.040 Uiso 1 1 calc R . . . .
C50 C 0.59743(13) 0.82129(14) 0.12803(13) 0.0358(4) Uani 1 1 d . . . . .
H50A H 0.667849 0.810070 0.096552 0.043 Uiso 1 1 calc R . . . .
H50B H 0.587310 0.775397 0.163205 0.043 Uiso 1 1 calc R . . . .
C49 C 0.60698(15) 0.92819(14) 0.18170(11) 0.0360(4) Uani 1 1 d . . . . .
H49A H 0.687843 0.953492 0.204908 0.043 Uiso 1 1 calc R . . . .
H49B H 0.554361 0.934574 0.227987 0.043 Uiso 1 1 calc R . . . .
C48 C 0.56852(13) 0.98272(12) 0.11765(10) 0.0293(3) Uani 1 1 d . . . . .
H48A H 0.517511 1.031837 0.142929 0.035 Uiso 1 1 calc R . . . .
H48B H 0.636976 1.015801 0.097189 0.035 Uiso 1 1 calc R . . . .
C3 C 0.90593(11) 1.42464(9) 1.57865(7) 0.0157(2) Uani 1 1 d . . . . .
H3A H 0.920352 1.382961 1.614889 0.024 Uiso 1 1 calc GR . . . .
H3B H 0.865403 1.478286 1.608855 0.024 Uiso 1 1 calc GR . . . .
H3C H 0.980312 1.451583 1.561907 0.024 Uiso 1 1 calc GR . . . .
C2 C 0.83100(10) 1.36426(8) 1.50149(7) 0.01147(18) Uani 1 1 d . . . . .
C4 C 0.86460(9) 1.31604(8) 1.42019(6) 0.01035(17) Uani 1 1 d . . . . .
C5 C 0.75591(9) 1.26919(8) 1.37289(7) 0.01110(18) Uani 1 1 d . . . . .
C6 C 0.75568(10) 1.21264(8) 1.28661(7) 0.01279(18) Uani 1 1 d . . . . .
H6A H 0.685300 1.181084 1.255316 0.015 Uiso 1 1 calc R . . . .
C7 C 0.86400(10) 1.20653(8) 1.25129(7) 0.01158(18) Uani 1 1 d . . . . .
C11 C 0.89383(10) 1.05701(8) 1.14125(7) 0.01082(18) Uani 1 1 d . . . . .
C14 C 0.88751(9) 0.90888(8) 1.03867(6) 0.01028(17) Uani 1 1 d . . . . .
C15 C 0.79896(9) 0.86954(8) 0.88832(7) 0.01058(17) Uani 1 1 d . . . . .
C20 C 0.76524(9) 0.78711(8) 0.81768(7) 0.01076(17) Uani 1 1 d . . . . .
H20 H 0.777286 0.723783 0.820961 0.013 Uiso 1 1 calc R . . . .
C19 C 0.71410(9) 0.79807(8) 0.74272(7) 0.01086(17) Uani 1 1 d . . . . .
C18 C 0.68865(10) 0.89155(8) 0.73575(7) 0.01409(19) Uani 1 1 d . . . . .
C21 C 0.63032(13) 0.90734(10) 0.65686(8) 0.0229(3) Uani 1 1 d . . . . .
H21A H 0.685024 0.899434 0.612617 0.034 Uiso 1 1 calc GR . . . .
H21B H 0.608352 0.973437 0.669666 0.034 Uiso 1 1 calc GR . . . .
H21C H 0.560562 0.859156 0.638237 0.034 Uiso 1 1 calc GR . . . .
N5 N 0.93422(9) 0.86042(7) 1.09055(6) 0.01301(17) Uani 1 1 d . . . . .
C13 C 0.96318(10) 0.91688(8) 1.17105(7) 0.01355(19) Uani 1 1 d . . . . .
H13 H 0.998056 0.887599 1.208723 0.016 Uiso 1 1 calc R . . . .
C12 C 0.94455(10) 1.01475(8) 1.20104(7) 0.01327(19) Uani 1 1 d . . . . .
H12 H 0.964143 1.051031 1.257329 0.016 Uiso 1 1 calc R . . . .
C10 C 0.82637(12) 1.19757(9) 1.09880(7) 0.0178(2) Uani 1 1 d . . . . .
H10A H 0.742974 1.175606 1.085022 0.027 Uiso 1 1 calc GR . . . .
H10B H 0.869137 1.177569 1.048593 0.027 Uiso 1 1 calc GR . . . .
H10C H 0.839523 1.268997 1.120311 0.027 Uiso 1 1 calc GR . . . .
N1 N 0.71155(9) 1.34412(7) 1.49781(6) 0.01299(17) Uani 1 1 d . . . . .
C9 C 0.97454(10) 1.30796(8) 1.38234(7) 0.01219(18) Uani 1 1 d . . . . .
H9 H 1.045729 1.338238 1.413118 0.015 Uiso 1 1 calc R . . . .
C8 C 0.97286(10) 1.25377(8) 1.29834(7) 0.01267(18) Uani 1 1 d . . . . .
H8 H 1.044054 1.247940 1.271915 0.015 Uiso 1 1 calc R . . . .
C1 C 0.63253(11) 1.37873(10) 1.56549(8) 0.0202(2) Uani 1 1 d . . . . .
H1A H 0.613377 1.443185 1.564362 0.030 Uiso 1 1 calc GR . . . .
H1B H 0.671546 1.383455 1.619618 0.030 Uiso 1 1 calc GR . . . .
H1C H 0.560856 1.332239 1.556864 0.030 Uiso 1 1 calc GR . . . .
C16 C 0.77555(10) 0.96348(8) 0.88243(7) 0.01414(19) Uani 1 1 d . . . . .
H16 H 0.796352 1.019726 0.928118 0.017 Uiso 1 1 calc R . . . .
C17 C 0.72077(11) 0.97202(8) 0.80748(8) 0.0165(2) Uani 1 1 d . . . . .
H17 H 0.704822 1.034803 0.805271 0.020 Uiso 1 1 calc R . . . .
N7 N 0.54807(9) 0.64709(8) 0.64411(7) 0.01530(18) Uani 1 1 d . . . . .
H7A H 0.5024(16) 0.6821(13) 0.6217(11) 0.018 Uiso 1 1 d R . . . .
H7B H 0.5236(16) 0.6267(13) 0.6889(11) 0.018 Uiso 1 1 d R . . . .
C43 C 0.48808(14) 0.64450(12) 0.87059(10) 0.0282(3) Uani 1 1 d . . . . .
H43A H 0.407788 0.649573 0.888303 0.034 Uiso 1 1 calc R . . . .
H43B H 0.527236 0.710836 0.873237 0.034 Uiso 1 1 calc R . . . .
C44 C 0.55649(16) 0.59731(15) 0.92713(10) 0.0372(4) Uani 1 1 d . . . . .
H44A H 0.528320 0.611429 0.984034 0.045 Uiso 1 1 calc R . . . .
H44B H 0.641087 0.620187 0.930589 0.045 Uiso 1 1 calc R . . . .
C45 C 0.52857(15) 0.48661(14) 0.88058(11) 0.0332(3) Uani 1 1 d . . . . .
H45A H 0.587748 0.448812 0.895665 0.040 Uiso 1 1 calc R . . . .
H45B H 0.450497 0.458672 0.892269 0.040 Uiso 1 1 calc R . . . .
C46 C 0.53312(13) 0.48898(11) 0.78866(10) 0.0257(3) Uani 1 1 d . . . . .
H46A H 0.614182 0.490516 0.771436 0.031 Uiso 1 1 calc R . . . .
H46B H 0.484878 0.430803 0.751499 0.031 Uiso 1 1 calc R . . . .
C42 C 0.73106(12) 0.54571(9) 0.37234(7) 0.0173(2) Uani 1 1 d . . . . .
H42A H 0.726609 0.475028 0.364629 0.026 Uiso 1 1 calc GR . . . .
H42B H 0.654455 0.566046 0.385098 0.026 Uiso 1 1 calc GR . . . .
H42C H 0.788008 0.580276 0.418499 0.026 Uiso 1 1 calc GR . . . .
C39 C 0.76900(10) 0.57056(8) 0.29172(7) 0.01208(18) Uani 1 1 d . . . . .
C38 C 0.80233(11) 0.49640(8) 0.22412(7) 0.01450(19) Uani 1 1 d . . . . .
H38 H 0.801007 0.432362 0.230554 0.017 Uiso 1 1 calc R . . . .
C37 C 0.83755(10) 0.51325(8) 0.14738(7) 0.01335(19) Uani 1 1 d . . . . .
H37 H 0.858766 0.461268 0.104261 0.016 Uiso 1 1 calc R . . . .
C36 C 0.84068(9) 0.60902(8) 0.13582(6) 0.01055(17) Uani 1 1 d . . . . .
N13 N 0.87914(9) 0.63743(7) 0.06371(6) 0.01246(17) Uani 1 1 d . . . . .
H13A H 0.906964 0.699455 0.072689 0.015 Uiso 1 1 calc R . . . .
C35 C 0.87874(9) 0.58058(8) -0.01897(6) 0.01034(17) Uani 1 1 d . . . . .
C32 C 0.84386(9) 0.43032(8) -0.12016(7) 0.01082(17) Uani 1 1 d . . . . .
N10 N 0.81320(10) 0.32974(7) -0.13859(6) 0.01431(18) Uani 1 1 d . . . . .
C28 C 0.79039(10) 0.26936(8) -0.22492(7) 0.01217(18) Uani 1 1 d . . . . .
C27 C 0.88324(10) 0.24730(8) -0.27562(7) 0.01244(18) Uani 1 1 d . . . . .
H27 H 0.961741 0.269899 -0.255015 0.015 Uiso 1 1 calc R . . . .
C26 C 0.85435(9) 0.18855(8) -0.36082(7) 0.01088(18) Uani 1 1 d . . . . .
C22 C 0.90934(12) 0.06482(9) -0.57109(7) 0.0178(2) Uani 1 1 d . . . . .
H22A H 0.939764 0.117838 -0.594843 0.027 Uiso 1 1 calc GR . . . .
H22B H 0.850079 0.019477 -0.610401 0.027 Uiso 1 1 calc GR . . . .
H22C H 0.973052 0.029697 -0.560511 0.027 Uiso 1 1 calc GR . . . .
C24 C 0.64304(11) 0.04952(9) -0.54339(8) 0.0192(2) Uani 1 1 d . . . . .
H24A H 0.659346 0.065889 -0.595714 0.029 Uiso 1 1 calc GR . . . .
H24B H 0.568568 0.070366 -0.524784 0.029 Uiso 1 1 calc GR . . . .
H24C H 0.638876 -0.021327 -0.552252 0.029 Uiso 1 1 calc GR . . . .
C23 C 0.73975(10) 0.10173(8) -0.47730(7) 0.01247(18) Uani 1 1 d . . . . .
C29 C 0.66943(10) 0.23469(8) -0.25506(7) 0.0149(2) Uani 1 1 d . . . . .
H29 H 0.609331 0.250576 -0.218378 0.018 Uiso 1 1 calc R . . . .
C30 C 0.64019(10) 0.17812(8) -0.33756(7) 0.01456(19) Uani 1 1 d . . . . .
H30 H 0.561267 0.155879 -0.357213 0.017 Uiso 1 1 calc R . . . .
C25 C 0.73393(9) 0.15478(8) -0.39163(7) 0.01119(18) Uani 1 1 d . . . . .
C31 C 0.79358(13) 0.28102(9) -0.07038(8) 0.0199(2) Uani 1 1 d . . . . .
H31A H 0.861767 0.299483 -0.030554 0.030 Uiso 1 1 calc GR . . . .
H31B H 0.781423 0.209878 -0.094147 0.030 Uiso 1 1 calc GR . . . .
H31C H 0.724665 0.301760 -0.041685 0.030 Uiso 1 1 calc GR . . . .
C33 C 0.86741(10) 0.47956(8) -0.18406(7) 0.01312(19) Uani 1 1 d . . . . .
H33 H 0.860537 0.445216 -0.241520 0.016 Uiso 1 1 calc R . . . .
C34 C 0.90097(10) 0.58084(8) -0.15665(7) 0.01256(18) Uani 1 1 d . . . . .
H34 H 0.920875 0.614409 -0.197351 0.015 Uiso 1 1 calc R . . . .
C40 C 0.77286(9) 0.66617(8) 0.27859(7) 0.01052(17) Uani 1 1 d . . . . .
N14 N 0.81331(9) 0.79279(8) 0.44122(6) 0.01534(18) Uani 1 1 d . . . . .
H14A H 0.8885(16) 0.8045(13) 0.4349(11) 0.018 Uiso 1 1 d R . . . .
H14B H 0.7909(16) 0.7581(13) 0.4768(11) 0.018 Uiso 1 1 d R . . . .
C41 C 0.80752(9) 0.68490(8) 0.20248(7) 0.01094(17) Uani 1 1 d . . . . .
H41 H 0.808629 0.748848 0.195886 0.013 Uiso 1 1 calc R . . . .

loop_
_atom_site_aniso_label
_atom_site_aniso_U_11
_atom_site_aniso_U_22
_atom_site_aniso_U_33
_atom_site_aniso_U_23
_atom_site_aniso_U_13
_atom_site_aniso_U_12
S1 0.01218(11) 0.01139(11) 0.00797(10) 0.00111(8) 0.00058(8) 0.00175(8)
S2 0.01362(11) 0.01096(11) 0.00992(11) 0.00105(8) 0.00199(8) 0.00284(9)
O6 0.0249(5) 0.0367(6) 0.0491(7) 0.0143(5) -0.0051(5) 0.0005(4)
O1 0.0243(4) 0.0218(4) 0.0097(3) 0.0044(3) 0.0049(3) 0.0020(3)
O2 0.0176(4) 0.0123(3) 0.0141(4) -0.0004(3) -0.0020(3) 0.0050(3)
O3 0.0366(5) 0.0113(4) 0.0138(4) 0.0028(3) 0.0046(3) 0.0068(3)
O4 0.0121(4) 0.0229(4) 0.0206(4) 0.0007(3) 0.0035(3) 0.0040(3)
N3 0.0242(5) 0.0104(4) 0.0069(4) 0.0014(3) 0.0013(3) 0.0058(3)
N4 0.0150(4) 0.0089(4) 0.0085(4) 0.0013(3) 0.0015(3) 0.0022(3)
N6 0.0192(4) 0.0081(4) 0.0089(4) 0.0010(3) -0.0011(3) 0.0037(3)
N2 0.0122(4) 0.0143(4) 0.0128(4) -0.0005(3) 0.0017(3) 0.0016(3)
O5 0.0281(5) 0.0305(5) 0.0218(5) 0.0121(4) 0.0040(4) 0.0040(4)
N11 0.0147(4) 0.0094(4) 0.0085(4) 0.0016(3) 0.0007(3) 0.0012(3)
N8 0.0134(4) 0.0145(4) 0.0111(4) 0.0001(3) 0.0006(3) 0.0009(3)
N9 0.0163(4) 0.0115(4) 0.0096(4) 0.0004(3) 0.0014(3) 0.0007(3)
N12 0.0183(4) 0.0107(4) 0.0097(4) 0.0031(3) 0.0027(3) 0.0029(3)
C47 0.0303(7) 0.0415(9) 0.0298(7) 0.0123(6) -0.0021(6) 0.0084(6)
C50 0.0180(6) 0.0455(9) 0.0536(10) 0.0304(8) 0.0017(6) 0.0035(6)
C49 0.0264(7) 0.0489(10) 0.0363(8) 0.0242(7) -0.0072(6) -0.0065(7)
C48 0.0190(6) 0.0368(8) 0.0358(8) 0.0180(6) -0.0019(5) 0.0004(5)
C3 0.0206(5) 0.0143(5) 0.0098(4) -0.0002(4) -0.0005(4) 0.0016(4)
C2 0.0145(5) 0.0100(4) 0.0095(4) 0.0021(3) 0.0018(3) 0.0015(3)
C4 0.0118(4) 0.0093(4) 0.0090(4) 0.0011(3) 0.0005(3) 0.0012(3)
C5 0.0118(4) 0.0108(4) 0.0101(4) 0.0014(3) 0.0014(3) 0.0020(3)
C6 0.0146(5) 0.0117(4) 0.0103(4) 0.0002(3) -0.0013(3) 0.0016(4)
C7 0.0176(5) 0.0087(4) 0.0081(4) 0.0010(3) 0.0012(3) 0.0032(3)
C11 0.0141(4) 0.0095(4) 0.0089(4) 0.0023(3) 0.0025(3) 0.0020(3)
C14 0.0123(4) 0.0094(4) 0.0086(4) 0.0017(3) 0.0015(3) 0.0009(3)
C15 0.0122(4) 0.0101(4) 0.0092(4) 0.0021(3) 0.0011(3) 0.0021(3)
C20 0.0131(4) 0.0098(4) 0.0092(4) 0.0020(3) 0.0012(3) 0.0020(3)
C19 0.0122(4) 0.0104(4) 0.0094(4) 0.0017(3) 0.0007(3) 0.0015(3)
C18 0.0176(5) 0.0119(4) 0.0128(5) 0.0035(4) -0.0023(4) 0.0026(4)
C21 0.0342(7) 0.0163(5) 0.0186(5) 0.0059(4) -0.0101(5) 0.0052(5)
N5 0.0179(4) 0.0099(4) 0.0110(4) 0.0027(3) -0.0008(3) 0.0020(3)
C13 0.0182(5) 0.0122(4) 0.0106(4) 0.0036(4) -0.0009(4) 0.0027(4)
C12 0.0195(5) 0.0116(4) 0.0083(4) 0.0019(3) -0.0001(4) 0.0029(4)
C10 0.0304(6) 0.0122(5) 0.0117(5) 0.0035(4) -0.0011(4) 0.0064(4)
N1 0.0140(4) 0.0125(4) 0.0110(4) 0.0004(3) 0.0038(3) 0.0021(3)
C9 0.0119(4) 0.0113(4) 0.0122(4) 0.0016(3) 0.0010(3) 0.0005(3)
C8 0.0138(4) 0.0121(4) 0.0112(4) 0.0015(4) 0.0036(4) 0.0018(4)
C1 0.0199(5) 0.0208(5) 0.0178(5) 0.0004(4) 0.0105(4) 0.0033(4)
C16 0.0188(5) 0.0097(4) 0.0130(5) 0.0016(4) -0.0017(4) 0.0026(4)
C17 0.0226(5) 0.0104(4) 0.0163(5) 0.0033(4) -0.0037(4) 0.0037(4)
N7 0.0129(4) 0.0169(4) 0.0150(4) 0.0039(3) -0.0023(3) -0.0001(3)
C43 0.0271(7) 0.0308(7) 0.0270(7) 0.0079(6) 0.0069(5) 0.0036(5)
C44 0.0361(8) 0.0537(10) 0.0225(7) 0.0102(7) 0.0005(6) 0.0100(7)
C45 0.0287(7) 0.0448(9) 0.0357(8) 0.0249(7) 0.0083(6) 0.0099(6)
C46 0.0209(6) 0.0283(7) 0.0286(7) 0.0095(5) 0.0024(5) 0.0020(5)
C42 0.0254(6) 0.0160(5) 0.0129(5) 0.0068(4) 0.0053(4) 0.0043(4)
C39 0.0150(5) 0.0115(4) 0.0104(4) 0.0038(3) 0.0012(3) 0.0022(4)
C38 0.0215(5) 0.0107(4) 0.0124(5) 0.0041(4) 0.0026(4) 0.0040(4)
C37 0.0186(5) 0.0107(4) 0.0108(4) 0.0019(3) 0.0018(4) 0.0046(4)
C36 0.0122(4) 0.0105(4) 0.0085(4) 0.0020(3) 0.0000(3) 0.0012(3)
N13 0.0200(4) 0.0083(4) 0.0083(4) 0.0013(3) 0.0021(3) 0.0005(3)
C35 0.0118(4) 0.0102(4) 0.0090(4) 0.0022(3) 0.0010(3) 0.0026(3)
C32 0.0134(4) 0.0098(4) 0.0089(4) 0.0019(3) 0.0006(3) 0.0017(3)
N10 0.0252(5) 0.0094(4) 0.0070(4) 0.0015(3) 0.0003(3) -0.0011(3)
C28 0.0183(5) 0.0090(4) 0.0082(4) 0.0013(3) 0.0000(4) 0.0008(4)
C27 0.0136(4) 0.0116(4) 0.0107(4) 0.0017(3) -0.0018(3) 0.0004(3)
C26 0.0121(4) 0.0101(4) 0.0099(4) 0.0019(3) 0.0002(3) 0.0013(3)
C22 0.0249(6) 0.0150(5) 0.0118(5) 0.0005(4) 0.0065(4) 0.0022(4)
C24 0.0191(5) 0.0195(5) 0.0140(5) -0.0018(4) -0.0043(4) -0.0011(4)
C23 0.0149(5) 0.0103(4) 0.0109(4) 0.0012(3) -0.0005(4) 0.0008(3)
C29 0.0155(5) 0.0137(5) 0.0139(5) 0.0008(4) 0.0030(4) 0.0024(4)
C30 0.0124(4) 0.0142(5) 0.0150(5) 0.0006(4) -0.0003(4) 0.0014(4)
C25 0.0121(4) 0.0095(4) 0.0109(4) 0.0012(3) -0.0008(3) 0.0011(3)
C31 0.0322(6) 0.0147(5) 0.0122(5) 0.0058(4) 0.0005(4) -0.0035(4)
C33 0.0201(5) 0.0116(4) 0.0082(4) 0.0029(3) 0.0020(4) 0.0034(4)
C34 0.0174(5) 0.0116(4) 0.0101(4) 0.0042(3) 0.0033(4) 0.0044(4)
C40 0.0111(4) 0.0098(4) 0.0100(4) 0.0014(3) 0.0009(3) 0.0019(3)
N14 0.0150(4) 0.0200(5) 0.0091(4) 0.0023(3) 0.0014(3) -0.0016(3)
C41 0.0124(4) 0.0097(4) 0.0103(4) 0.0023(3) 0.0003(3) 0.0011(3)

loop_
_atom_type_symbol
_atom_type_description
_atom_type_scat_dispersion_real
_atom_type_scat_dispersion_imag
_atom_type_scat_source
C C 0.0033 0.0016 'International Tables Vol C Tables 4.2.6.8 and 6.1.1.4'
H H 0.0000 0.0000 'International Tables Vol C Tables 4.2.6.8 and 6.1.1.4'
N N 0.0061 0.0033 'International Tables Vol C Tables 4.2.6.8 and 6.1.1.4'
O O 0.0106 0.0060 'International Tables Vol C Tables 4.2.6.8 and 6.1.1.4'
S S 0.1246 0.1234 'International Tables Vol C Tables 4.2.6.8 and 6.1.1.4'

loop_
_geom_angle_atom_site_label_1
_geom_angle_atom_site_label_2
_geom_angle_atom_site_label_3
_geom_angle
_geom_angle_site_symmetry_1
_geom_angle_site_symmetry_3
_geom_angle_publ_flag
O1 S1 C19 107.86(6) . . ?
O1 S1 N7 107.83(6) . . ?
O2 S1 O1 118.08(6) . . ?
O2 S1 C19 106.18(6) . . ?
O2 S1 N7 107.21(6) . . ?
N7 S1 C19 109.50(5) . . ?
O3 S2 O4 118.61(6) . . ?
O3 S2 C40 105.78(6) . . ?
O3 S2 N14 107.58(6) . . ?
O4 S2 C40 108.45(6) . . ?
O4 S2 N14 106.99(6) . . ?
N14 S2 C40 109.20(6) . . ?
C50 O6 C47 105.64(12) . . ?
C7 N3 C10 117.89(9) . . ?
C11 N3 C7 120.78(9) . . ?
C11 N3 C10 120.66(9) . . ?
C14 N4 C11 116.60(9) . . ?
C14 N6 H6 114.7 . . ?
C14 N6 C15 130.63(9) . . ?
C15 N6 H6 114.7 . . ?
C5 N2 N1 103.72(9) . . ?
C43 O5 C46 109.46(11) . . ?
C35 N11 C32 116.51(9) . . ?
C26 N8 N9 103.57(9) . . ?
N8 N9 C22 118.35(10) . . ?
C23 N9 N8 114.47(9) . . ?
C23 N9 C22 127.16(10) . . ?
C34 N12 C35 114.30(10) . . ?
O6 C47 H47A 110.3 . . ?
O6 C47 H47B 110.3 . . ?
O6 C47 C48 107.32(13) . . ?
H47A C47 H47B 108.5 . . ?
C48 C47 H47A 110.3 . . ?
C48 C47 H47B 110.3 . . ?
O6 C50 H50A 110.9 . . ?
O6 C50 H50B 110.9 . . ?
O6 C50 C49 104.49(13) . . ?
H50A C50 H50B 108.9 . . ?
C49 C50 H50A 110.9 . . ?
C49 C50 H50B 110.9 . . ?
C50 C49 H49A 111.2 . . ?
C50 C49 H49B 111.2 . . ?
C50 C49 C48 102.60(14) . . ?
H49A C49 H49B 109.2 . . ?
C48 C49 H49A 111.2 . . ?
C48 C49 H49B 111.2 . . ?
C47 C48 C49 103.60(14) . . ?
C47 C48 H48A 111.0 . . ?
C47 C48 H48B 111.0 . . ?
C49 C48 H48A 111.0 . . ?
C49 C48 H48B 111.0 . . ?
H48A C48 H48B 109.0 . . ?
H3A C3 H3B 109.5 . . ?
H3A C3 H3C 109.5 . . ?
H3B C3 H3C 109.5 . . ?
C2 C3 H3A 109.5 . . ?
C2 C3 H3B 109.5 . . ?
C2 C3 H3C 109.5 . . ?
C4 C2 C3 129.88(10) . . ?
N1 C2 C3 124.54(10) . . ?
N1 C2 C4 105.58(9) . . ?
C2 C4 C5 104.94(9) . . ?
C2 C4 C9 134.23(10) . . ?
C9 C4 C5 120.83(10) . . ?
N2 C5 C4 111.29(10) . . ?
N2 C5 C6 128.04(10) . . ?
C6 C5 C4 120.67(10) . . ?
C5 C6 H6A 121.4 . . ?
C7 C6 C5 117.22(10) . . ?
C7 C6 H6A 121.4 . . ?
C6 C7 N3 119.33(10) . . ?
C6 C7 C8 122.24(10) . . ?
C8 C7 N3 118.42(10) . . ?
N3 C11 C12 121.87(10) . . ?
N4 C11 N3 116.58(9) . . ?
N4 C11 C12 121.55(10) . . ?
N4 C14 N6 119.59(9) . . ?
N4 C14 N5 126.90(10) . . ?
N5 C14 N6 113.49(9) . . ?
N6 C15 C20 115.77(10) . . ?
N6 C15 C16 126.34(10) . . ?
C16 C15 C20 117.87(10) . . ?
C15 C20 H20 119.3 . . ?
C19 C20 C15 121.43(10) . . ?
C19 C20 H20 119.3 . . ?
C20 C19 S1 116.02(8) . . ?
C20 C19 C18 121.58(10) . . ?
C18 C19 S1 122.37(8) . . ?
C19 C18 C21 123.85(10) . . ?
C17 C18 C19 115.84(10) . . ?
C17 C18 C21 120.31(10) . . ?
C18 C21 H21A 109.5 . . ?
C18 C21 H21B 109.5 . . ?
C18 C21 H21C 109.5 . . ?
H21A C21 H21B 109.5 . . ?
H21A C21 H21C 109.5 . . ?
H21B C21 H21C 109.5 . . ?
C13 N5 C14 114.54(10) . . ?
N5 C13 H13 117.8 . . ?
N5 C13 C12 124.32(10) . . ?
C12 C13 H13 117.8 . . ?
C11 C12 H12 122.0 . . ?
C13 C12 C11 116.01(10) . . ?
C13 C12 H12 122.0 . . ?
N3 C10 H10A 109.5 . . ?
N3 C10 H10B 109.5 . . ?
N3 C10 H10C 109.5 . . ?
H10A C10 H10B 109.5 . . ?
H10A C10 H10C 109.5 . . ?
H10B C10 H10C 109.5 . . ?
N2 N1 C1 118.15(10) . . ?
C2 N1 N2 114.47(9) . . ?
C2 N1 C1 127.37(10) . . ?
C4 C9 H9 121.1 . . ?
C8 C9 C4 117.87(10) . . ?
C8 C9 H9 121.1 . . ?
C7 C8 H8 119.4 . . ?
C9 C8 C7 121.17(10) . . ?
C9 C8 H8 119.4 . . ?
N1 C1 H1A 109.5 . . ?
N1 C1 H1B 109.5 . . ?
N1 C1 H1C 109.5 . . ?
H1A C1 H1B 109.5 . . ?
H1A C1 H1C 109.5 . . ?
H1B C1 H1C 109.5 . . ?
C15 C16 H16 120.2 . . ?
C17 C16 C15 119.58(10) . . ?
C17 C16 H16 120.2 . . ?
C18 C17 C16 123.64(11) . . ?
C18 C17 H17 118.2 . . ?
C16 C17 H17 118.2 . . ?
S1 N7 H7A 115.7(11) . . ?
S1 N7 H7B 111.1(11) . . ?
H7A N7 H7B 118.6(16) . . ?
O5 C43 H43A 110.6 . . ?
O5 C43 H43B 110.6 . . ?
O5 C43 C44 105.86(13) . . ?
H43A C43 H43B 108.7 . . ?
C44 C43 H43A 110.6 . . ?
C44 C43 H43B 110.6 . . ?
C43 C44 H44A 111.4 . . ?
C43 C44 H44B 111.4 . . ?
C43 C44 C45 101.83(13) . . ?
H44A C44 H44B 109.3 . . ?
C45 C44 H44A 111.4 . . ?
C45 C44 H44B 111.4 . . ?
C44 C45 H45A 111.5 . . ?
C44 C45 H45B 111.5 . . ?
H45A C45 H45B 109.3 . . ?
C46 C45 C44 101.44(13) . . ?
C46 C45 H45A 111.5 . . ?
C46 C45 H45B 111.5 . . ?
O5 C46 C45 105.13(12) . . ?
O5 C46 H46A 110.7 . . ?
O5 C46 H46B 110.7 . . ?
C45 C46 H46A 110.7 . . ?
C45 C46 H46B 110.7 . . ?
H46A C46 H46B 108.8 . . ?
H42A C42 H42B 109.5 . . ?
H42A C42 H42C 109.5 . . ?
H42B C42 H42C 109.5 . . ?
C39 C42 H42A 109.5 . . ?
C39 C42 H42B 109.5 . . ?
C39 C42 H42C 109.5 . . ?
C38 C39 C42 120.15(10) . . ?
C38 C39 C40 115.82(10) . . ?
C40 C39 C42 124.03(10) . . ?
C39 C38 H38 118.2 . . ?
C37 C38 C39 123.56(10) . . ?
C37 C38 H38 118.2 . . ?
C38 C37 H37 120.2 . . ?
C38 C37 C36 119.56(10) . . ?
C36 C37 H37 120.2 . . ?
C37 C36 N13 125.55(10) . . ?
C41 C36 C37 118.16(10) . . ?
C41 C36 N13 116.24(10) . . ?
C36 N13 H13A 115.3 . . ?
C35 N13 C36 129.42(9) . . ?
C35 N13 H13A 115.3 . . ?
N11 C35 N12 127.11(10) . . ?
N11 C35 N13 119.38(9) . . ?
N12 C35 N13 113.50(10) . . ?
N11 C32 N10 116.42(9) . . ?
N11 C32 C33 121.39(10) . . ?
N10 C32 C33 122.19(10) . . ?
C32 N10 C28 121.25(9) . . ?
C32 N10 C31 120.56(9) . . ?
C28 N10 C31 118.02(9) . . ?
C27 C28 N10 120.15(10) . . ?
C27 C28 C29 122.25(10) . . ?
C29 C28 N10 117.61(10) . . ?
C28 C27 H27 121.4 . . ?
C28 C27 C26 117.26(10) . . ?
C26 C27 H27 121.4 . . ?
N8 C26 C27 127.75(10) . . ?
N8 C26 C25 111.43(10) . . ?
C27 C26 C25 120.81(10) . . ?
N9 C22 H22A 109.5 . . ?
N9 C22 H22B 109.5 . . ?
N9 C22 H22C 109.5 . . ?
H22A C22 H22B 109.5 . . ?
H22A C22 H22C 109.5 . . ?
H22B C22 H22C 109.5 . . ?
H24A C24 H24B 109.5 . . ?
H24A C24 H24C 109.5 . . ?
H24B C24 H24C 109.5 . . ?
C23 C24 H24A 109.5 . . ?
C23 C24 H24B 109.5 . . ?
C23 C24 H24C 109.5 . . ?
N9 C23 C24 123.94(10) . . ?
N9 C23 C25 105.66(9) . . ?
C25 C23 C24 130.40(11) . . ?
C28 C29 H29 119.5 . . ?
C30 C29 C28 121.08(10) . . ?
C30 C29 H29 119.5 . . ?
C29 C30 H30 121.0 . . ?
C29 C30 C25 118.01(10) . . ?
C25 C30 H30 121.0 . . ?
C23 C25 C26 104.87(9) . . ?
C23 C25 C30 134.55(10) . . ?
C30 C25 C26 120.58(10) . . ?
N10 C31 H31A 109.5 . . ?
N10 C31 H31B 109.5 . . ?
N10 C31 H31C 109.5 . . ?
H31A C31 H31B 109.5 . . ?
H31A C31 H31C 109.5 . . ?
H31B C31 H31C 109.5 . . ?
C32 C33 H33 121.9 . . ?
C34 C33 C32 116.28(10) . . ?
C34 C33 H33 121.9 . . ?
N12 C34 C33 124.31(10) . . ?
N12 C34 H34 117.8 . . ?
C33 C34 H34 117.8 . . ?
C39 C40 S2 122.48(8) . . ?
C41 C40 S2 115.76(8) . . ?
C41 C40 C39 121.72(10) . . ?
S2 N14 H14A 115.3(12) . . ?
S2 N14 H14B 115.2(12) . . ?
H14A N14 H14B 118.0(16) . . ?
C36 C41 H41 119.4 . . ?
C40 C41 C36 121.17(10) . . ?
C40 C41 H41 119.4 . . ?

loop_
_geom_bond_atom_site_label_1
_geom_bond_atom_site_label_2
_geom_bond_distance
_geom_bond_site_symmetry_2
_geom_bond_publ_flag
S1 O1 1.4416(10) . ?
S1 O2 1.4411(9) . ?
S1 C19 1.7846(12) . ?
S1 N7 1.6010(12) . ?
S2 O3 1.4393(10) . ?
S2 O4 1.4397(10) . ?
S2 C40 1.7831(12) . ?
S2 N14 1.6046(12) . ?
O6 C47 1.432(2) . ?
O6 C50 1.428(2) . ?
N3 C7 1.4390(14) . ?
N3 C11 1.3645(14) . ?
N3 C10 1.4593(15) . ?
N4 C11 1.3478(14) . ?
N4 C14 1.3398(14) . ?
N6 H6 0.8600 . ?
N6 C14 1.3727(14) . ?
N6 C15 1.4001(14) . ?
N2 C5 1.3542(14) . ?
N2 N1 1.3642(14) . ?
O5 C43 1.4432(19) . ?
O5 C46 1.4466(19) . ?
N11 C35 1.3397(14) . ?
N11 C32 1.3492(14) . ?
N8 N9 1.3651(14) . ?
N8 C26 1.3545(14) . ?
N9 C22 1.4605(15) . ?
N9 C23 1.3464(15) . ?
N12 C35 1.3545(14) . ?
N12 C34 1.3501(14) . ?
C47 H47A 0.9700 . ?
C47 H47B 0.9700 . ?
C47 C48 1.531(2) . ?
C50 H50A 0.9700 . ?
C50 H50B 0.9700 . ?
C50 C49 1.510(3) . ?
C49 H49A 0.9700 . ?
C49 H49B 0.9700 . ?
C49 C48 1.534(2) . ?
C48 H48A 0.9700 . ?
C48 H48B 0.9700 . ?
C3 H3A 0.9600 . ?
C3 H3B 0.9600 . ?
C3 H3C 0.9600 . ?
C3 C2 1.4904(16) . ?
C2 C4 1.4076(15) . ?
C2 N1 1.3477(15) . ?
C4 C5 1.4238(15) . ?
C4 C9 1.4132(15) . ?
C5 C6 1.4209(15) . ?
C6 H6A 0.9300 . ?
C6 C7 1.3766(16) . ?
C7 C8 1.4249(16) . ?
C11 C12 1.4132(15) . ?
C14 N5 1.3532(14) . ?
C15 C20 1.4031(15) . ?
C15 C16 1.4025(15) . ?
C20 H20 0.9300 . ?
C20 C19 1.3936(15) . ?
C19 C18 1.4092(16) . ?
C18 C21 1.5125(17) . ?
C18 C17 1.3958(16) . ?
C21 H21A 0.9600 . ?
C21 H21B 0.9600 . ?
C21 H21C 0.9600 . ?
N5 C13 1.3492(14) . ?
C13 H13 0.9300 . ?
C13 C12 1.3737(16) . ?
C12 H12 0.9300 . ?
C10 H10A 0.9600 . ?
C10 H10B 0.9600 . ?
C10 H10C 0.9600 . ?
N1 C1 1.4638(15) . ?
C9 H9 0.9300 . ?
C9 C8 1.3785(15) . ?
C8 H8 0.9300 . ?
C1 H1A 0.9600 . ?
C1 H1B 0.9600 . ?
C1 H1C 0.9600 . ?
C16 H16 0.9300 . ?
C16 C17 1.3977(16) . ?
C17 H17 0.9300 . ?
N7 H7A 0.890(18) . ?
N7 H7B 0.894(18) . ?
C43 H43A 0.9700 . ?
C43 H43B 0.9700 . ?
C43 C44 1.518(2) . ?
C44 H44A 0.9700 . ?
C44 H44B 0.9700 . ?
C44 C45 1.524(3) . ?
C45 H45A 0.9700 . ?
C45 H45B 0.9700 . ?
C45 C46 1.514(2) . ?
C46 H46A 0.9700 . ?
C46 H46B 0.9700 . ?
C42 H42A 0.9600 . ?
C42 H42B 0.9600 . ?
C42 H42C 0.9600 . ?
C42 C39 1.5112(16) . ?
C39 C38 1.3977(15) . ?
C39 C40 1.4090(15) . ?
C38 H38 0.9300 . ?
C38 C37 1.3974(16) . ?
C37 H37 0.9300 . ?
C37 C36 1.4016(15) . ?
C36 N13 1.4057(14) . ?
C36 C41 1.4017(15) . ?
N13 H13A 0.8600 . ?
N13 C35 1.3729(14) . ?
C32 N10 1.3594(15) . ?
C32 C33 1.4121(15) . ?
N10 C28 1.4358(14) . ?
N10 C31 1.4636(15) . ?
C28 C27 1.3742(16) . ?
C28 C29 1.4266(17) . ?
C27 H27 0.9300 . ?
C27 C26 1.4212(15) . ?
C26 C25 1.4219(15) . ?
C22 H22A 0.9600 . ?
C22 H22B 0.9600 . ?
C22 H22C 0.9600 . ?
C24 H24A 0.9600 . ?
C24 H24B 0.9600 . ?
C24 H24C 0.9600 . ?
C24 C23 1.4899(16) . ?
C23 C25 1.4070(15) . ?
C29 H29 0.9300 . ?
C29 C30 1.3767(16) . ?
C30 H30 0.9300 . ?
C30 C25 1.4169(16) . ?
C31 H31A 0.9600 . ?
C31 H31B 0.9600 . ?
C31 H31C 0.9600 . ?
C33 H33 0.9300 . ?
C33 C34 1.3715(16) . ?
C34 H34 0.9300 . ?
C40 C41 1.3958(15) . ?
N14 H14A 0.864(18) . ?
N14 H14B 0.878(18) . ?
C41 H41 0.9300 . ?

loop_
_geom_torsion_atom_site_label_1
_geom_torsion_atom_site_label_2
_geom_torsion_atom_site_label_3
_geom_torsion_atom_site_label_4
_geom_torsion
_geom_torsion_site_symmetry_1
_geom_torsion_site_symmetry_2
_geom_torsion_site_symmetry_3
_geom_torsion_site_symmetry_4
_geom_torsion_publ_flag
S1 C19 C18 C21 3.58(17) . . . . ?
S1 C19 C18 C17 -176.44(9) . . . . ?
S2 C40 C41 C36 -178.08(8) . . . . ?
O6 C47 C48 C49 4.25(17) . . . . ?
O6 C50 C49 C48 -37.07(16) . . . . ?
O1 S1 C19 C20 -137.91(9) . . . . ?
O1 S1 C19 C18 40.28(11) . . . . ?
O2 S1 C19 C20 -10.43(10) . . . . ?
O2 S1 C19 C18 167.76(9) . . . . ?
O3 S2 C40 C39 177.27(9) . . . . ?
O3 S2 C40 C41 -5.02(10) . . . . ?
O4 S2 C40 C39 -54.51(11) . . . . ?
O4 S2 C40 C41 123.21(9) . . . . ?
N3 C7 C8 C9 178.76(10) . . . . ?
N3 C11 C12 C13 178.39(11) . . . . ?
N4 C11 C12 C13 -1.29(16) . . . . ?
N4 C14 N5 C13 -0.19(16) . . . . ?
N6 C14 N5 C13 -178.55(10) . . . . ?
N6 C15 C20 C19 -176.10(10) . . . . ?
N6 C15 C16 C17 177.95(11) . . . . ?
N2 C5 C6 C7 179.72(11) . . . . ?
O5 C43 C44 C45 -30.23(16) . . . . ?
N11 C32 N10 C28 172.66(10) . . . . ?
N11 C32 N10 C31 -2.58(16) . . . . ?
N11 C32 C33 C34 2.37(16) . . . . ?
N8 N9 C23 C24 179.35(10) . . . . ?
N8 N9 C23 C25 -0.33(13) . . . . ?
N8 C26 C25 C23 -0.08(12) . . . . ?
N8 C26 C25 C30 -179.66(10) . . . . ?
N9 N8 C26 C27 -178.93(10) . . . . ?
N9 N8 C26 C25 -0.10(12) . . . . ?
N9 C23 C25 C26 0.23(12) . . . . ?
N9 C23 C25 C30 179.73(12) . . . . ?
C47 O6 C50 C49 41.00(17) . . . . ?
C50 O6 C47 C48 -28.03(17) . . . . ?
C50 C49 C48 C47 19.39(16) . . . . ?
C3 C2 C4 C5 179.31(11) . . . . ?
C3 C2 C4 C9 -1.1(2) . . . . ?
C3 C2 N1 N2 -179.12(10) . . . . ?
C3 C2 N1 C1 2.11(18) . . . . ?
C2 C4 C5 N2 -0.33(12) . . . . ?
C2 C4 C5 C6 -179.93(10) . . . . ?
C2 C4 C9 C8 -179.27(11) . . . . ?
C4 C2 N1 N2 0.11(13) . . . . ?
C4 C2 N1 C1 -178.65(11) . . . . ?
C4 C5 C6 C7 -0.75(16) . . . . ?
C4 C9 C8 C7 -0.60(16) . . . . ?
C5 N2 N1 C2 -0.31(13) . . . . ?
C5 N2 N1 C1 178.57(10) . . . . ?
C5 C4 C9 C8 0.27(16) . . . . ?
C5 C6 C7 N3 -178.06(9) . . . . ?
C5 C6 C7 C8 0.44(16) . . . . ?
C6 C7 C8 C9 0.25(17) . . . . ?
C7 N3 C11 N4 164.30(10) . . . . ?
C7 N3 C11 C12 -15.40(17) . . . . ?
C11 N3 C7 C6 -99.00(13) . . . . ?
C11 N3 C7 C8 82.44(14) . . . . ?
C11 N4 C14 N6 176.02(10) . . . . ?
C11 N4 C14 N5 -2.25(16) . . . . ?
C14 N4 C11 N3 -176.77(10) . . . . ?
C14 N4 C11 C12 2.93(15) . . . . ?
C14 N6 C15 C20 -171.34(11) . . . . ?
C14 N6 C15 C16 10.38(19) . . . . ?
C14 N5 C13 C12 2.07(17) . . . . ?
C15 N6 C14 N4 -3.14(18) . . . . ?
C15 N6 C14 N5 175.34(11) . . . . ?
C15 C20 C19 S1 175.11(8) . . . . ?
C15 C20 C19 C18 -3.09(16) . . . . ?
C15 C16 C17 C18 -1.08(19) . . . . ?
C20 C15 C16 C17 -0.30(16) . . . . ?
C20 C19 C18 C21 -178.33(12) . . . . ?
C20 C19 C18 C17 1.65(17) . . . . ?
C19 C18 C17 C16 0.41(18) . . . . ?
C21 C18 C17 C16 -179.60(12) . . . . ?
N5 C13 C12 C11 -1.37(17) . . . . ?
C10 N3 C7 C6 71.70(14) . . . . ?
C10 N3 C7 C8 -106.85(13) . . . . ?
C10 N3 C11 N4 -6.15(16) . . . . ?
C10 N3 C11 C12 174.16(11) . . . . ?
N1 N2 C5 C4 0.39(12) . . . . ?
N1 N2 C5 C6 179.94(11) . . . . ?
N1 C2 C4 C5 0.13(11) . . . . ?
N1 C2 C4 C9 179.72(12) . . . . ?
C9 C4 C5 N2 -179.99(10) . . . . ?
C9 C4 C5 C6 0.42(16) . . . . ?
C16 C15 C20 C19 2.33(16) . . . . ?
N7 S1 C19 C20 105.01(9) . . . . ?
N7 S1 C19 C18 -76.80(11) . . . . ?
C43 O5 C46 C45 17.04(15) . . . . ?
C43 C44 C45 C46 39.44(15) . . . . ?
C44 C45 C46 O5 -35.25(15) . . . . ?
C46 O5 C43 C44 8.56(16) . . . . ?
C42 C39 C38 C37 179.48(11) . . . . ?
C42 C39 C40 S2 -1.77(16) . . . . ?
C42 C39 C40 C41 -179.36(11) . . . . ?
C39 C38 C37 C36 0.12(18) . . . . ?
C39 C40 C41 C36 -0.35(16) . . . . ?
C38 C39 C40 S2 177.81(8) . . . . ?
C38 C39 C40 C41 0.22(16) . . . . ?
C38 C37 C36 N13 177.04(11) . . . . ?
C38 C37 C36 C41 -0.22(16) . . . . ?
C37 C36 N13 C35 27.13(18) . . . . ?
C37 C36 C41 C40 0.34(16) . . . . ?
C36 N13 C35 N11 -7.68(17) . . . . ?
C36 N13 C35 N12 171.28(10) . . . . ?
N13 C36 C41 C40 -177.18(10) . . . . ?
C35 N11 C32 N10 -179.18(10) . . . . ?
C35 N11 C32 C33 0.42(15) . . . . ?
C35 N12 C34 C33 1.11(16) . . . . ?
C32 N11 C35 N12 -2.90(16) . . . . ?
C32 N11 C35 N13 175.90(10) . . . . ?
C32 N10 C28 C27 75.97(15) . . . . ?
C32 N10 C28 C29 -103.62(13) . . . . ?
C32 C33 C34 N12 -3.21(17) . . . . ?
N10 C32 C33 C34 -178.05(11) . . . . ?
N10 C28 C27 C26 -179.00(9) . . . . ?
N10 C28 C29 C30 178.69(10) . . . . ?
C28 C27 C26 N8 178.96(11) . . . . ?
C28 C27 C26 C25 0.23(15) . . . . ?
C28 C29 C30 C25 0.36(17) . . . . ?
C27 C28 C29 C30 -0.89(17) . . . . ?
C27 C26 C25 C23 178.84(10) . . . . ?
C27 C26 C25 C30 -0.75(16) . . . . ?
C26 N8 N9 C22 178.69(10) . . . . ?
C26 N8 N9 C23 0.27(12) . . . . ?
C22 N9 C23 C24 1.10(18) . . . . ?
C22 N9 C23 C25 -178.58(10) . . . . ?
C24 C23 C25 C26 -179.42(11) . . . . ?
C24 C23 C25 C30 0.1(2) . . . . ?
C29 C28 C27 C26 0.57(16) . . . . ?
C29 C30 C25 C26 0.43(16) . . . . ?
C29 C30 C25 C23 -179.00(12) . . . . ?
C31 N10 C28 C27 -108.67(13) . . . . ?
C31 N10 C28 C29 71.74(14) . . . . ?
C33 C32 N10 C28 -6.93(17) . . . . ?
C33 C32 N10 C31 177.83(11) . . . . ?
C34 N12 C35 N11 2.17(16) . . . . ?
C34 N12 C35 N13 -176.69(10) . . . . ?
C40 C39 C38 C37 -0.12(17) . . . . ?
N14 S2 C40 C39 61.75(11) . . . . ?
N14 S2 C40 C41 -120.53(9) . . . . ?
C41 C36 N13 C35 -155.56(11) . . . . ?
